data_1503488
loop_
_publ_author_name
'Burkhard, Johannes A.'
'Gu\'erot, Carine'
'Knust, Henner'
'Carreira, Erick M.'

_publ_section_title
;
 Expanding the azaspiro[3.3]heptane family: synthesis of novel highly
 functionalized building blocks.
;
_journal_issue 1
_journal_name_full 'Organic letters'
_journal_page_first 66
_journal_page_last 69
_journal_paper_doi 10.1021/ol2028459
_journal_volume 14
_journal_year 2012
_chemical_compound_source 'LOC ETH Zurich'
_chemical_formula_moiety 'C19 H20 N2 O3 S '
_chemical_formula_sum 'C19 H20 N2 O3 S'
_chemical_formula_weight 356.444
_chemical_name_systematic
;
 ?
;
_space_group_IT_number 33
_symmetry_cell_setting orthorhombic
_symmetry_space_group_name_Hall 'P 2c -2n'
_symmetry_space_group_name_H-M 'P n a 21'
_atom_sites_solution_primary direct
_atom_sites_solution_secondary difmap
_audit_creation_method maXus
_cell_angle_alpha 90.00
_cell_angle_beta 90.00
_cell_angle_gamma 90.00
_cell_formula_units_Z 4
_cell_length_a 19.9856(8)
_cell_length_b 9.6020(3)
_cell_length_c 9.2975(3)
_cell_measurement_reflns_used 11301
_cell_measurement_temperature 100
_cell_measurement_theta_max 27.485
_cell_measurement_theta_min 2.910
_cell_volume 1784.21(11)
_computing_cell_refinement 'HKL Scalepack (Otwinowski & Minor 1997)'
_computing_data_collection KappaCCD
_computing_data_reduction 'Denzo and Scalepak (Otwinowski & Minor, 1997)'
_computing_structure_refinement 'SHELXL-97 (Sheldrick, 2008)'
_computing_structure_solution 'SHELXS-97 (Sheldrick, 2008)'
_diffrn_ambient_temperature 100
_diffrn_measured_fraction_theta_full 0.985
_diffrn_measured_fraction_theta_max 0.985
_diffrn_measurement_device KappaCCD
_diffrn_measurement_method CCD
_diffrn_orient_matrix_type X=UH
_diffrn_orient_matrix_UB_11 0.05797
_diffrn_orient_matrix_UB_12 -0.08113
_diffrn_orient_matrix_UB_13 -0.04033
_diffrn_orient_matrix_UB_21 0.06269
_diffrn_orient_matrix_UB_22 0.06835
_diffrn_orient_matrix_UB_23 -0.04738
_diffrn_orient_matrix_UB_31 0.02948
_diffrn_orient_matrix_UB_32 0.00097
_diffrn_orient_matrix_UB_33 0.04042
_diffrn_radiation_source 'fine-focus sealed tube'
_diffrn_radiation_type ' MoK\a'
_diffrn_radiation_wavelength_id all
_diffrn_reflns_av_R_equivalents 0.047
_diffrn_reflns_limit_h_max 25
_diffrn_reflns_limit_h_min -25
_diffrn_reflns_limit_k_max 12
_diffrn_reflns_limit_k_min -12
_diffrn_reflns_limit_l_max 12
_diffrn_reflns_limit_l_min -12
_diffrn_reflns_number 3895
_diffrn_reflns_theta_full 27.47
_diffrn_reflns_theta_max 27.47
_diffrn_reflns_theta_min 2.94
_exptl_absorpt_coefficient_mu 0.202
_exptl_absorpt_correction_type none
_exptl_crystal_colour 'pale yellow'
_exptl_crystal_density_diffrn 1.327
_exptl_crystal_density_method 'not measured'
_exptl_crystal_description Cube
_exptl_crystal_F_000 752.0
_exptl_crystal_size_max .33
_exptl_crystal_size_mid .3
_exptl_crystal_size_min .21
_refine_diff_density_max 0.271
_refine_diff_density_min -0.371
_refine_diff_density_rms 0.066
_refine_ls_abs_structure_details 'Flack H D (1983), Acta Cryst. A39, 876-881'
_refine_ls_abs_structure_Flack 0.43(8)
_refine_ls_extinction_method none
_refine_ls_goodness_of_fit_ref 0.816
_refine_ls_hydrogen_treatment refall
_refine_ls_matrix_type full
_refine_ls_number_parameters 306
_refine_ls_number_reflns 3715
_refine_ls_number_restraints 1
_refine_ls_restrained_S_all 0.816
_refine_ls_R_factor_all 0.0633
_refine_ls_R_factor_gt 0.0423
_refine_ls_shift/su_max 0.001
_refine_ls_shift/su_mean 0.000
_refine_ls_structure_factor_coef Fsqd
_refine_ls_weighting_details 'calc w=1/[\s^2^(Fo^2^)+ (0.1000P)^2^+0.0000P] where P=(Fo^2^+2Fc^2^)/3'
_refine_ls_weighting_scheme calc
_refine_ls_wR_factor_gt 0.1041
_refine_ls_wR_factor_ref 0.1185
_reflns_number_gt 2973
_reflns_number_total 3715
_reflns_threshold_expression >2sigma(I)
_cod_data_source_file ol2028459_si_002.cif
_cod_data_source_block global
_cod_depositor_comments
;
The following automatic conversions were performed:

'_symmetry_cell_setting' value 'Orthorhombic' changed to
'orthorhombic' according to
/home/saulius/struct/CIF-dictionaries/cif_core.dic dictionary named
'cif_core.dic' version 2.4.1 from 2010-06-29.

Automatic conversion script
Id: cif_fix_values 1715 2011-07-08 13:25:40Z adriana 
;
_cod_original_sg_symbol_H-M 'P n a 21      '
_cod_original_formula_sum 'C19 H20 N2 O3 S '
_cod_database_code 1503488

loop_
_symmetry_equiv_pos_as_xyz
+X,+Y,+Z
'-X,-Y,+Z+ 1/2'
'-X+ 1/2,+Y+ 1/2,+Z+ 1/2'
'+X+ 1/2,-Y+ 1/2,+Z'

loop_
_atom_site_label
_atom_site_type_symbol
_atom_site_fract_x
_atom_site_fract_y
_atom_site_fract_z
_atom_site_U_iso_or_equiv
_atom_site_adp_type
_atom_site_occupancy
_atom_site_symmetry_multiplicity
_atom_site_calc_flag
S1 S 0.23631(3) 0.87799(6) 0.39782(7) 0.02188(17) Uani 1 1 d
N3 N 0.25433(9) 1.04399(18) 0.3987(3) 0.0199(4) Uani 1 1 d
O18 O 0.27085(9) 0.8204(2) 0.2772(2) 0.0288(5) Uani 1 1 d
O9 O 0.29610(9) 1.43249(18) 0.4077(3) 0.0376(5) Uani 1 1 d
O17 O 0.24964(10) 0.8299(2) 0.5410(2) 0.0313(5) Uani 1 1 d
C19 C 0.14927(14) 0.8632(3) 0.3673(3) 0.0234(6) Uani 1 1 d
C7 C 0.24124(14) 1.3907(3) 0.3766(3) 0.0253(6) Uani 1 1 d
C20 C 0.10565(14) 0.8700(3) 0.4836(3) 0.0271(6) Uani 1 1 d
C21 C 0.03707(15) 0.8710(3) 0.4585(3) 0.0306(7) Uani 1 1 d
C10 C 0.10414(13) 1.2625(3) 0.2249(3) 0.0249(6) Uani 1 1 d
C22 C 0.01138(15) 0.8610(3) 0.3197(4) 0.0304(7) Uani 1 1 d
C15 C -0.07624(14) 1.3557(3) 0.3085(3) 0.0291(6) Uani 1 1 d
C24 C 0.12518(15) 0.8539(3) 0.2278(3) 0.0261(6) Uani 1 1 d
C23 C 0.05615(16) 0.8515(3) 0.2047(3) 0.0310(6) Uani 1 1 d
N2 N 0.14482(11) 1.3136(2) 0.3443(2) 0.0237(5) Uani 1 1 d
C12 C 0.02518(14) 1.4450(3) 0.1271(3) 0.0295(6) Uani 1 1 d
C11 C 0.03701(13) 1.3345(3) 0.2206(3) 0.0246(6) Uani 1 1 d
C25 C -0.06310(16) 0.8606(4) 0.2948(5) 0.0433(8) Uani 1 1 d
C8 C 0.17573(14) 1.4547(3) 0.3282(4) 0.0285(6) Uani 1 1 d
C4 C 0.21714(17) 1.1413(3) 0.4955(3) 0.0243(6) Uani 1 1 d
C6 C 0.21020(12) 1.2454(2) 0.3700(3) 0.0232(6) Uani 1 1 d
C14 C -0.08723(14) 1.4667(3) 0.2159(4) 0.0317(6) Uani 1 1 d
C13 C -0.03671(15) 1.5101(3) 0.1245(4) 0.0330(6) Uani 1 1 d
C16 C -0.01458(13) 1.2893(3) 0.3096(3) 0.0265(6) Uani 1 1 d
C26 C 0.24060(13) 1.1324(3) 0.2698(3) 0.0207(6) Uani 1 1 d
H8A H 0.1551(14) 1.528(3) 0.388(4) 0.028(7) Uiso 1 1 d
H26A H 0.2816(17) 1.153(3) 0.219(3) 0.022(7) Uiso 1 1 d
H26B H 0.2123(14) 1.088(3) 0.200(3) 0.017(6) Uiso 1 1 d
H12 H 0.0605(16) 1.471(3) 0.061(4) 0.036(8) Uiso 1 1 d
H16 H -0.0046(15) 1.214(3) 0.372(3) 0.030(8) Uiso 1 1 d
H15 H -0.1107(17) 1.323(3) 0.372(4) 0.037(8) Uiso 1 1 d
H10A H 0.1272(13) 1.278(3) 0.136(3) 0.022(7) Uiso 1 1 d
H8B H 0.1767(14) 1.488(3) 0.229(4) 0.024(7) Uiso 1 1 d
H4A H 0.1753(18) 1.103(3) 0.527(4) 0.033(9) Uiso 1 1 d
H23 H 0.0375(19) 0.832(4) 0.111(5) 0.059(11) Uiso 1 1 d
H24 H 0.1554(19) 0.850(4) 0.149(4) 0.045(10) Uiso 1 1 d
H14 H -0.1304(18) 1.518(3) 0.209(4) 0.040(9) Uiso 1 1 d
H25A H -0.082(2) 0.787(5) 0.337(5) 0.063(12) Uiso 1 1 d
H21 H 0.0100(17) 0.873(3) 0.541(3) 0.027(8) Uiso 1 1 d
H4B H 0.2404(16) 1.166(3) 0.564(4) 0.028(9) Uiso 1 1 d
H20 H 0.1237(17) 0.872(3) 0.581(4) 0.033(9) Uiso 1 1 d
H10B H 0.0938(15) 1.160(3) 0.240(3) 0.024(7) Uiso 1 1 d
H25B H -0.088(3) 0.944(6) 0.324(6) 0.093(16) Uiso 1 1 d
H25C H -0.073(2) 0.845(5) 0.179(5) 0.066(14) Uiso 1 1 d
H13 H -0.0437(15) 1.589(3) 0.063(3) 0.021(7) Uiso 1 1 d

loop_
_atom_site_aniso_label
_atom_site_aniso_U_11
_atom_site_aniso_U_22
_atom_site_aniso_U_33
_atom_site_aniso_U_23
_atom_site_aniso_U_13
_atom_site_aniso_U_12
S1 0.0227(3) 0.0187(3) 0.0242(3) 0.0012(3) -0.0016(3) 0.0006(3)
N3 0.0245(10) 0.0193(9) 0.0159(9) 0.0017(11) -0.0001(10) -0.0001(8)
O18 0.0265(10) 0.0265(10) 0.0333(11) -0.0090(8) 0.0017(8) 0.0038(8)
O9 0.0277(10) 0.0296(9) 0.0556(13) 0.0033(12) -0.0083(11) -0.0062(8)
O17 0.0342(11) 0.0254(10) 0.0344(12) 0.0097(9) -0.0087(9) -0.0018(8)
C19 0.0246(13) 0.0189(12) 0.0269(16) 0.0005(10) -0.0004(10) -0.0009(10)
C7 0.0268(13) 0.0213(12) 0.0279(18) -0.0011(12) -0.0010(11) -0.0003(11)
C20 0.0294(14) 0.0255(14) 0.0264(15) 0.0046(11) 0.0007(12) -0.0048(12)
C21 0.0285(15) 0.0292(15) 0.0340(17) 0.0056(11) 0.0072(13) -0.0054(12)
C10 0.0204(12) 0.0273(14) 0.0272(15) -0.0031(12) 0.0015(11) 0.0019(11)
C22 0.0276(14) 0.0228(13) 0.0407(18) 0.0010(12) -0.0016(14) -0.0039(11)
C15 0.0196(13) 0.0420(16) 0.0258(15) -0.0037(13) 0.0022(11) -0.0027(12)
C24 0.0257(14) 0.0250(13) 0.0275(16) -0.0027(11) -0.0013(12) -0.0029(11)
C23 0.0310(15) 0.0344(15) 0.0276(16) -0.0030(13) -0.0060(13) -0.0020(12)
N2 0.0204(10) 0.0183(10) 0.0323(12) -0.0003(9) -0.0020(9) 0.0001(9)
C12 0.0254(14) 0.0277(14) 0.0354(16) 0.0075(13) 0.0029(13) -0.0021(12)
C11 0.0208(13) 0.0243(12) 0.0286(14) -0.0032(11) -0.0029(11) 0.0015(11)
C25 0.0261(16) 0.0421(19) 0.062(3) -0.0002(18) -0.0041(16) -0.0038(15)
C8 0.0264(14) 0.0211(13) 0.0382(18) -0.0016(12) -0.0010(12) 0.0000(11)
C4 0.0312(15) 0.0222(14) 0.0196(14) -0.0024(11) -0.0002(12) -0.0007(12)
C6 0.0213(12) 0.0230(12) 0.0255(15) 0.0018(10) -0.0020(10) -0.0018(10)
C14 0.0206(13) 0.0322(14) 0.0423(17) -0.0056(14) -0.0041(12) 0.0018(12)
C13 0.0298(15) 0.0287(15) 0.0405(16) 0.0064(14) -0.0007(13) 0.0004(13)
C16 0.0267(13) 0.0302(14) 0.0226(13) 0.0018(12) -0.0001(11) 0.0000(12)
C26 0.0211(13) 0.0196(13) 0.0215(15) -0.0010(11) 0.0000(11) 0.0017(11)

loop_
_atom_type_symbol
_atom_type_description
_atom_type_scat_dispersion_real
_atom_type_scat_dispersion_imag
_atom_type_scat_source
C C 0.0033 0.0016 'International Tables Vol C Tables 4.2.6.8 and 6.1.1.4'
H H 0.0000 0.0000 'International Tables Vol C Tables 4.2.6.8 and 6.1.1.4'
N N 0.0061 0.0033 'International Tables Vol C Tables 4.2.6.8 and 6.1.1.4'
O O 0.0106 0.0060 'International Tables Vol C Tables 4.2.6.8 and 6.1.1.4'
S S 0.1246 0.1234 'International Tables Vol C Tables 4.2.6.8 and 6.1.1.4'

loop_
_diffrn_radiation_wavelength
0.71073

loop_
_geom_angle_atom_site_label_1
_geom_angle_atom_site_label_2
_geom_angle_atom_site_label_3
_geom_angle
O18 S1 O17 120.98(13)
O18 S1 N3 105.95(12)
O17 S1 N3 105.58(14)
O18 S1 C19 108.56(12)
O17 S1 C19 107.81(13)
N3 S1 C19 107.21(11)
C26 N3 C4 92.10(19)
C26 N3 S1 120.64(19)
C4 N3 S1 120.21(18)
C24 C19 C20 120.9(3)
C24 C19 S1 119.8(2)
C20 C19 S1 119.2(2)
O9 C7 C8 136.4(2)
O9 C7 C6 133.2(2)
C8 C7 C6 90.4(2)
C21 C20 C19 119.2(3)
C20 C21 C22 121.2(3)
N2 C10 C11 111.2(2)
C21 C22 C23 118.5(3)
C21 C22 C25 120.4(3)
C23 C22 C25 121.0(3)
C16 C15 C14 119.9(3)
C19 C24 C23 119.2(3)
C24 C23 C22 120.9(3)
C10 N2 C6 117.7(2)
C10 N2 C8 117.3(2)
C6 N2 C8 92.97(18)
C13 C12 C11 120.4(3)
C16 C11 C12 118.9(2)
C16 C11 C10 120.0(3)
C12 C11 C10 121.1(2)
N2 C8 C7 87.71(19)
N3 C4 C6 89.7(2)
N2 C6 C7 87.79(18)
N2 C6 C4 119.2(2)
C7 C6 C4 121.6(2)
N2 C6 C26 123.8(2)
C7 C6 C26 120.2(2)
C4 C6 C26 88.04(19)
C13 C14 C15 119.8(3)
C14 C13 C12 120.3(3)
C15 C16 C11 120.7(3)
N3 C26 C6 89.3(2)
C21 C20 H20 121(2)
C19 C20 H20 119(2)
C20 C21 H21 115(2)
C22 C21 H21 123(2)
N2 C10 H10A 109.5(16)
C11 C10 H10A 109.4(16)
N2 C10 H10B 109.6(18)
C11 C10 H10B 105.4(17)
H10A C10 H10B 112(2)
C16 C15 H15 118.7(19)
C14 C15 H15 121.4(19)
C19 C24 H24 120(2)
C23 C24 H24 120(2)
C24 C23 H23 122(2)
C22 C23 H23 117(2)
C13 C12 H12 121.5(19)
C11 C12 H12 118.0(19)
C22 C25 H25A 110(3)
C22 C25 H25B 118(3)
H25A C25 H25B 108(4)
C22 C25 H25C 109(2)
H25A C25 H25C 104(4)
H25B C25 H25C 107(4)
N2 C8 H8A 114.9(16)
C7 C8 H8A 119.0(19)
N2 C8 H8B 113.7(17)
C7 C8 H8B 113.4(17)
H8A C8 H8B 107(2)
N3 C4 H4A 111.9(19)
C6 C4 H4A 114(2)
N3 C4 H4B 111(2)
C6 C4 H4B 117(2)
H4A C4 H4B 111(3)
C13 C14 H14 117(2)
C15 C14 H14 124(2)
C14 C13 H13 119.9(18)
C12 C13 H13 119.7(18)
C15 C16 H16 122.9(18)
C11 C16 H16 116.4(18)
N3 C26 H26A 110.8(18)
C6 C26 H26A 118.8(16)
N3 C26 H26B 113.3(16)
C6 C26 H26B 119.0(16)
H26A C26 H26B 105(2)

loop_
_geom_bond_atom_site_label_1
_geom_bond_atom_site_label_2
_geom_bond_distance
S1 O18 1.428(2)
S1 O17 1.434(2)
S1 N3 1.6341(18)
S1 C19 1.768(3)
N3 C26 1.494(4)
N3 C4 1.495(4)
O9 C7 1.203(3)
C19 C24 1.386(4)
C19 C20 1.391(4)
C7 C8 1.515(4)
C7 C6 1.527(3)
C20 C21 1.390(4)
C21 C22 1.393(4)
C10 N2 1.460(3)
C10 C11 1.510(4)
C22 C23 1.397(5)
C22 C25 1.506(4)
C15 C16 1.388(4)
C15 C14 1.388(4)
C24 C23 1.396(4)
N2 C6 1.481(3)
N2 C8 1.496(3)
C12 C13 1.386(4)
C12 C11 1.392(4)
C11 C16 1.391(4)
C4 C6 1.543(4)
C6 C26 1.554(4)
C14 C13 1.384(5)
C20 H20 0.98(4)
C21 H21 0.94(3)
C10 H10A 0.96(3)
C10 H10B 1.01(3)
C15 H15 0.96(3)
C24 H24 0.95(4)
C23 H23 0.97(5)
C12 H12 0.97(3)
C25 H25A 0.90(4)
C25 H25B 0.99(5)
C25 H25C 1.11(4)
C8 H8A 0.99(3)
C8 H8B 0.98(3)
C4 H4A 0.96(4)
C4 H4B 0.83(4)
C14 H14 0.99(4)
C13 H13 0.96(3)
C16 H16 0.95(3)
C26 H26A 0.97(3)
C26 H26B 0.96(3)

loop_
_geom_torsion_atom_site_label_1
_geom_torsion_atom_site_label_2
_geom_torsion_atom_site_label_3
_geom_torsion_atom_site_label_4
_geom_torsion
O18 S1 N3 C26 56.1(2)
O17 S1 N3 C26 -174.47(18)
C19 S1 N3 C26 -59.7(2)
O18 S1 N3 C4 169.3(2)
O17 S1 N3 C4 -61.3(2)
C19 S1 N3 C4 53.5(2)
O18 S1 C19 C24 -24.2(3)
O17 S1 C19 C24 -156.9(2)
N3 S1 C19 C24 89.8(2)
O18 S1 C19 C20 159.8(2)
O17 S1 C19 C20 27.1(3)
N3 S1 C19 C20 -86.1(2)
C24 C19 C20 C21 -1.6(4)
S1 C19 C20 C21 174.3(2)
C19 C20 C21 C22 2.0(4)
C20 C21 C22 C23 -0.8(4)
C20 C21 C22 C25 179.3(3)
C20 C19 C24 C23 0.1(4)
S1 C19 C24 C23 -175.82(19)
C19 C24 C23 C22 1.2(4)
C21 C22 C23 C24 -0.8(4)
C25 C22 C23 C24 179.1(3)
C11 C10 N2 C6 175.4(2)
C11 C10 N2 C8 -74.9(3)
C13 C12 C11 C16 1.0(5)
C13 C12 C11 C10 -179.9(3)
N2 C10 C11 C16 -81.8(3)
N2 C10 C11 C12 99.1(3)
C10 N2 C8 C7 -131.5(2)
C6 N2 C8 C7 -8.1(2)
O9 C7 C8 N2 -172.5(4)
C6 C7 C8 N2 7.8(2)
C26 N3 C4 C6 -7.3(2)
S1 N3 C4 C6 -135.0(2)
C10 N2 C6 C7 131.1(2)
C8 N2 C6 C7 8.0(2)
C10 N2 C6 C4 -103.5(3)
C8 N2 C6 C4 133.5(2)
C10 N2 C6 C26 5.7(3)
C8 N2 C6 C26 -117.4(3)
O9 C7 C6 N2 172.4(4)
C8 C7 C6 N2 -7.9(2)
O9 C7 C6 C4 49.1(5)
C8 C7 C6 C4 -131.3(3)
O9 C7 C6 C26 -59.1(5)
C8 C7 C6 C26 120.6(3)
N3 C4 C6 N2 135.3(2)
N3 C4 C6 C7 -117.7(2)
N3 C4 C6 C26 7.04(19)
C16 C15 C14 C13 0.4(5)
C15 C14 C13 C12 -1.3(5)
C11 C12 C13 C14 0.6(5)
C14 C15 C16 C11 1.3(4)
C12 C11 C16 C15 -1.9(4)
C10 C11 C16 C15 179.0(3)
C4 N3 C26 C6 7.3(2)
S1 N3 C26 C6 134.64(17)
N2 C6 C26 N3 -131.4(2)
C7 C6 C26 N3 118.9(2)
C4 C6 C26 N3 -7.05(19)

loop_
_cod_related_entry_id
_cod_related_entry_code
_cod_related_entry_database
1 30507727 ChemSpider
